data_7154747
loop_
_publ_author_name
'Jones, D. Heulyn'
'Bresciani, Stefano'
'Tellam, James P.'
'Wojno, Justyna'
'Cooper, Anthony W. J.'
'Kennedy, Alan R.'
'Tomkinson, Nicholas C. O.'

_publ_section_title
;
 Synthesis of dibenzylamino-1-methylcyclohexanol and
 dibenzylamino-1-trifluoromethylcyclohexanol isomers.
;
_journal_issue 1
_journal_name_full 'Organic &amp; biomolecular chemistry'
_journal_page_first 172
_journal_page_last 182
_journal_paper_doi 10.1039/c5ob01924a
_journal_volume 14
_journal_year 2015
_chemical_formula_sum 'C7 H12 F3 N O'
_chemical_formula_weight 183.18
_space_group_crystal_system monoclinic
_space_group_IT_number 14
_space_group_name_Hall '-P 2ybc'
_space_group_name_H-M_alt 'P 1 21/c 1'
_symmetry_space_group_name_Hall '-P 2ybc'
_symmetry_space_group_name_H-M 'P 1 21/c 1'
_atom_sites_solution_hydrogens mixed
_audit_creation_method SHELXL
_audit_update_record
;
2015-05-08 deposited with the CCDC.
2015-10-08 downloaded from the CCDC.
;
_cell_angle_alpha 90
_cell_angle_beta 101.449(6)
_cell_angle_gamma 90
_cell_formula_units_Z 4
_cell_length_a 8.3916(6)
_cell_length_b 10.5116(5)
_cell_length_c 9.3538(6)
_cell_measurement_reflns_used 2650
_cell_measurement_temperature 123(2)
_cell_measurement_theta_max 29.3367
_cell_measurement_theta_min 3.1386
_cell_volume 808.67(9)
_computing_cell_refinement CrysalisPro
_computing_data_collection CrysalisPro
_computing_data_reduction CrysalisPro
_computing_publication_material SHELXL
_computing_structure_refinement SHELXL
_computing_structure_solution SIR92
_diffrn_ambient_temperature 123(2)
_diffrn_measured_fraction_theta_full 0.999
_diffrn_measured_fraction_theta_max 0.954
_diffrn_measurement_device_type 'Oxford Diffraction Xcalibur E'
_diffrn_measurement_method 'omega scans'
_diffrn_radiation_type MoK\a
_diffrn_radiation_wavelength 0.71073
_diffrn_reflns_av_R_equivalents 0.0480
_diffrn_reflns_av_unetI/netI 0.0532
_diffrn_reflns_laue_measured_fraction_full 0.999
_diffrn_reflns_laue_measured_fraction_max 0.954
_diffrn_reflns_limit_h_max 10
_diffrn_reflns_limit_h_min -11
_diffrn_reflns_limit_k_max 14
_diffrn_reflns_limit_k_min -14
_diffrn_reflns_limit_l_max 12
_diffrn_reflns_limit_l_min -12
_diffrn_reflns_number 7340
_diffrn_reflns_point_group_measured_fraction_full 0.999
_diffrn_reflns_point_group_measured_fraction_max 0.954
_diffrn_reflns_theta_full 27.000
_diffrn_reflns_theta_max 28.991
_diffrn_reflns_theta_min 3.145
_diffrn_source tube
_exptl_absorpt_coefficient_mu 0.146
_exptl_absorpt_correction_T_max 1.00000
_exptl_absorpt_correction_T_min 0.57603
_exptl_absorpt_correction_type multi-scan
_exptl_absorpt_process_details
;
CrysAlisPro, Oxford Diffraction Ltd.,
Version 1.171.34.40 (release 27-08-2010 CrysAlis171 .NET)
(compiled Aug 27 2010,11:50:40)
Empirical absorption correction using spherical harmonics,
 implemented in SCALE3 ABSPACK scaling algorithm.
;
_exptl_crystal_colour colourless
_exptl_crystal_density_diffrn 1.505
_exptl_crystal_description 'cut from prism'
_exptl_crystal_F_000 384
_exptl_crystal_size_max 0.32
_exptl_crystal_size_mid 0.25
_exptl_crystal_size_min 0.08
_refine_diff_density_max 0.337
_refine_diff_density_min -0.226
_refine_diff_density_rms 0.055
_refine_ls_extinction_method none
_refine_ls_goodness_of_fit_ref 1.051
_refine_ls_hydrogen_treatment mixed
_refine_ls_matrix_type full
_refine_ls_number_parameters 121
_refine_ls_number_reflns 2052
_refine_ls_number_restraints 0
_refine_ls_restrained_S_all 1.051
_refine_ls_R_factor_all 0.0678
_refine_ls_R_factor_gt 0.0436
_refine_ls_shift/su_max 0.001
_refine_ls_shift/su_mean 0.000
_refine_ls_structure_factor_coef Fsqd
_refine_ls_weighting_details 'w=1/[\s^2^(Fo^2^)+(0.0449P)^2^+0.0214P] where P=(Fo^2^+2Fc^2^)/3'
_refine_ls_weighting_scheme calc
_refine_ls_wR_factor_gt 0.0946
_refine_ls_wR_factor_ref 0.1093
_reflns_Friedel_coverage 0.000
_reflns_number_gt 1501
_reflns_number_total 2052
_reflns_threshold_expression 'I > 2\s(I)'
_cod_data_source_file c5ob01924a2.cif
_cod_data_source_block tomjonesdec2014
_cod_depositor_comments 'Adding full bibliography for 7154740--7154747.cif.'
_cod_database_code 7154747
_shelx_space_group_comment
;
The symmetry employed for this shelxl refinement is uniquely defined
by the following loop, which should always be used as a source of
symmetry information in preference to the above space-group names.
They are only intended as comments.
;

loop_
_space_group_symop_operation_xyz
'x, y, z'
'-x, y+1/2, -z+1/2'
'-x, -y, -z'
'x, -y-1/2, z-1/2'

loop_
_atom_site_label
_atom_site_type_symbol
_atom_site_fract_x
_atom_site_fract_y
_atom_site_fract_z
_atom_site_U_iso_or_equiv
_atom_site_adp_type
_atom_site_occupancy
_atom_site_site_symmetry_order
_atom_site_calc_flag
_atom_site_refinement_flags_posn
_atom_site_refinement_flags_adp
F1 F 0.91579(12) -0.25683(8) 0.17186(10) 0.0340(3) Uani 1 1 d . .
F2 F 0.89080(11) -0.12138(8) -0.00383(9) 0.0279(2) Uani 1 1 d . .
F3 F 1.05549(11) -0.08325(9) 0.19943(10) 0.0358(3) Uani 1 1 d . .
O1 O 0.62583(12) -0.13635(8) 0.14560(12) 0.0208(3) Uani 1 1 d . .
N1 N 0.47095(16) 0.11996(13) 0.15657(14) 0.0241(3) Uani 1 1 d . .
C1 C 0.77080(17) -0.06709(12) 0.19901(15) 0.0177(3) Uani 1 1 d . .
C2 C 0.75781(17) 0.07301(12) 0.15022(15) 0.0182(3) Uani 1 1 d . .
H2A H 0.8672 0.1122 0.1736 0.022 Uiso 1 1 calc R U
H2B H 0.7200 0.0765 0.0431 0.022 Uiso 1 1 calc R U
C3 C 0.64138(18) 0.15079(13) 0.22281(15) 0.0203(3) Uani 1 1 d . .
H3 H 0.6588 0.2424 0.2017 0.024 Uiso 1 1 calc R U
C4 C 0.68103(19) 0.13482(13) 0.38864(16) 0.0232(3) Uani 1 1 d . .
H4A H 0.7880 0.1740 0.4280 0.028 Uiso 1 1 calc R U
H4B H 0.5982 0.1800 0.4316 0.028 Uiso 1 1 calc R U
C5 C 0.6850(2) -0.00478(13) 0.43317(15) 0.0254(4) Uani 1 1 d . .
H5A H 0.7152 -0.0116 0.5407 0.031 Uiso 1 1 calc R U
H5B H 0.5756 -0.0425 0.4015 0.031 Uiso 1 1 calc R U
C6 C 0.8069(2) -0.07771(13) 0.36475(16) 0.0237(3) Uani 1 1 d . .
H6A H 0.8050 -0.1685 0.3926 0.028 Uiso 1 1 calc R U
H6B H 0.9174 -0.0444 0.4034 0.028 Uiso 1 1 calc R U
C7 C 0.90808(18) -0.13144(13) 0.14185(17) 0.0242(4) Uani 1 1 d . .
H1N H 0.407(2) 0.1663(16) 0.1989(18) 0.031(5) Uiso 1 1 d . .
H2N H 0.446(2) 0.0412(17) 0.1765(18) 0.034(5) Uiso 1 1 d . .
H1H H 0.597(2) -0.1289(17) 0.050(2) 0.049(6) Uiso 1 1 d . .

loop_
_atom_site_aniso_label
_atom_site_aniso_U_11
_atom_site_aniso_U_22
_atom_site_aniso_U_33
_atom_site_aniso_U_23
_atom_site_aniso_U_13
_atom_site_aniso_U_12
F1 0.0391(6) 0.0243(5) 0.0359(6) -0.0024(4) 0.0009(5) 0.0132(4)
F2 0.0289(6) 0.0320(5) 0.0240(5) -0.0066(4) 0.0079(4) 0.0009(4)
F3 0.0152(5) 0.0480(6) 0.0418(6) -0.0138(4) -0.0004(4) 0.0017(4)
O1 0.0188(6) 0.0213(5) 0.0206(6) -0.0005(4) -0.0001(4) -0.0042(4)
N1 0.0201(8) 0.0285(7) 0.0227(7) -0.0026(5) 0.0012(6) 0.0065(5)
C1 0.0169(8) 0.0181(6) 0.0162(7) -0.0016(5) -0.0010(6) -0.0003(5)
C2 0.0183(8) 0.0184(7) 0.0171(7) -0.0010(5) 0.0018(6) -0.0028(5)
C3 0.0220(8) 0.0178(6) 0.0197(8) -0.0016(5) 0.0009(6) 0.0020(5)
C4 0.0238(9) 0.0257(7) 0.0188(8) -0.0054(6) 0.0010(6) 0.0029(6)
C5 0.0303(9) 0.0310(8) 0.0144(7) 0.0012(6) 0.0030(6) 0.0017(6)
C6 0.0271(9) 0.0221(7) 0.0193(8) 0.0007(6) -0.0021(6) 0.0036(6)
C7 0.0200(9) 0.0249(7) 0.0256(9) -0.0043(6) -0.0010(6) 0.0019(6)

loop_
_atom_type_symbol
_atom_type_description
_atom_type_scat_dispersion_real
_atom_type_scat_dispersion_imag
_atom_type_scat_source
F F 0.0171 0.0103 'International Tables Vol C Tables 4.2.6.8 and 6.1.1.4'
O O 0.0106 0.0060 'International Tables Vol C Tables 4.2.6.8 and 6.1.1.4'
N N 0.0061 0.0033 'International Tables Vol C Tables 4.2.6.8 and 6.1.1.4'
C C 0.0033 0.0016 'International Tables Vol C Tables 4.2.6.8 and 6.1.1.4'
H H 0.0000 0.0000 'International Tables Vol C Tables 4.2.6.8 and 6.1.1.4'

loop_
_geom_angle_atom_site_label_1
_geom_angle_atom_site_label_2
_geom_angle_atom_site_label_3
_geom_angle
C1 O1 H1H 111.0(12)
C3 N1 H1N 108.6(11)
C3 N1 H2N 111.6(11)
H1N N1 H2N 103.5(16)
O1 C1 C7 107.69(11)
O1 C1 C6 107.68(12)
C7 C1 C6 108.27(12)
O1 C1 C2 112.38(11)
C7 C1 C2 109.58(12)
C6 C1 C2 111.09(11)
C3 C2 C1 113.14(11)
C3 C2 H2A 109.0
C1 C2 H2A 109.0
C3 C2 H2B 109.0
C1 C2 H2B 109.0
H2A C2 H2B 107.8
N1 C3 C4 113.50(13)
N1 C3 C2 110.27(11)
C4 C3 C2 111.18(11)
N1 C3 H3 107.2
C4 C3 H3 107.2
C2 C3 H3 107.2
C5 C4 C3 111.80(11)
C5 C4 H4A 109.3
C3 C4 H4A 109.3
C5 C4 H4B 109.3
C3 C4 H4B 109.3
H4A C4 H4B 107.9
C6 C5 C4 110.57(13)
C6 C5 H5A 109.5
C4 C5 H5A 109.5
C6 C5 H5B 109.5
C4 C5 H5B 109.5
H5A C5 H5B 108.1
C5 C6 C1 112.18(12)
C5 C6 H6A 109.2
C1 C6 H6A 109.2
C5 C6 H6B 109.2
C1 C6 H6B 109.2
H6A C6 H6B 107.9
F2 C7 F3 106.34(12)
F2 C7 F1 106.20(11)
F3 C7 F1 106.42(11)
F2 C7 C1 112.58(12)
F3 C7 C1 113.07(11)
F1 C7 C1 111.74(13)

loop_
_geom_bond_atom_site_label_1
_geom_bond_atom_site_label_2
_geom_bond_distance
F1 C7 1.3465(16)
F2 C7 1.3456(17)
F3 C7 1.3462(17)
O1 C1 1.4207(16)
O1 H1H 0.88(2)
N1 C3 1.4773(19)
N1 H1N 0.876(17)
N1 H2N 0.883(18)
C1 C7 1.522(2)
C1 C6 1.5236(19)
C1 C2 1.5392(18)
C2 C3 1.5321(19)
C2 H2A 0.9900
C2 H2B 0.9900
C3 C4 1.5297(19)
C3 H3 1.0000
C4 C5 1.5240(19)
C4 H4A 0.9900
C4 H4B 0.9900
C5 C6 1.518(2)
C5 H5A 0.9900
C5 H5B 0.9900
C6 H6A 0.9900
C6 H6B 0.9900

loop_
_geom_hbond_atom_site_label_D
_geom_hbond_atom_site_label_H
_geom_hbond_atom_site_label_A
_geom_hbond_distance_DH
_geom_hbond_distance_HA
_geom_hbond_distance_DA
_geom_hbond_angle_DHA
_geom_hbond_site_symmetry_A
C2 H2A F1 0.99 2.50 3.4149(16) 153.3 2_755
C6 H6A F2 0.99 2.46 3.4158(16) 161.8 4_556
N1 H1N O1 0.876(17) 2.580(17) 3.3530(17) 147.7(14) 2_655
N1 H2N O1 0.883(18) 2.453(17) 3.0019(16) 120.8(14) .
O1 H1H N1 0.88(2) 1.91(2) 2.7869(17) 177.5(18) 3_655

loop_
_geom_torsion_atom_site_label_1
_geom_torsion_atom_site_label_2
_geom_torsion_atom_site_label_3
_geom_torsion_atom_site_label_4
_geom_torsion
O1 C1 C2 C3 69.54(15)
C7 C1 C2 C3 -170.78(11)
C6 C1 C2 C3 -51.18(16)
C1 C2 C3 N1 -75.50(14)
C1 C2 C3 C4 51.31(15)
N1 C3 C4 C5 70.96(16)
C2 C3 C4 C5 -54.05(16)
C3 C4 C5 C6 56.99(17)
C4 C5 C6 C1 -57.13(16)
O1 C1 C6 C5 -69.48(14)
C7 C1 C6 C5 174.35(12)
C2 C1 C6 C5 53.97(16)
O1 C1 C7 F2 66.90(14)
C6 C1 C7 F2 -176.94(11)
C2 C1 C7 F2 -55.62(15)
O1 C1 C7 F3 -172.55(11)
C6 C1 C7 F3 -56.38(16)
C2 C1 C7 F3 64.93(15)
O1 C1 C7 F1 -52.52(15)
C6 C1 C7 F1 63.65(15)
C2 C1 C7 F1 -175.04(10)
